data_4074344
loop_
_publ_author_name
'Lee, Chang Yeon'
'Park, Bo Keun'
'Yoon, Jung Hee'
'Hong, Chang Seop'
'Park, Joon T.'

_publ_section_title
;
 Syntheses, Structures, and Electrochemical Properties of
 Os3(CO)9-n(CNCH2Ph)n(\m3-\h2:\h2:\h2-C60) (n= 2&#x2212;4)
;
_journal_issue 19
_journal_name_full Organometallics
_journal_page_first 4634
_journal_paper_doi 10.1021/om060566h
_journal_volume 25
_journal_year 2006
_chemical_formula_sum 'C83 H14 N2 O7 Os3'
_chemical_formula_weight 1721.56
_chemical_name_systematic
; 
 ? 
;
_space_group_IT_number 2
_symmetry_space_group_name_Hall '-P 1'
_symmetry_space_group_name_H-M 'P -1'
_atom_sites_solution_hydrogens geom
_atom_sites_solution_primary direct
_atom_sites_solution_secondary difmap
_audit_creation_method SHELXL-97
_cell_angle_alpha 84.3210(10)
_cell_angle_beta 89.8190(10)
_cell_angle_gamma 71.3550(10)
_cell_formula_units_Z 2
_cell_length_a 10.007
_cell_length_b 13.1496(2)
_cell_length_c 21.9466(3)
_cell_measurement_temperature 566(2)
_cell_volume 2721.67(6)
_computing_structure_refinement 'SHELXL-97 (Sheldrick, 1997)'
_computing_structure_solution 'SHELXS-97 (Sheldrick, 1990)'
_diffrn_ambient_temperature 566(2)
_diffrn_measured_fraction_theta_full 0.958
_diffrn_measured_fraction_theta_max 0.958
_diffrn_radiation_monochromator graphite
_diffrn_radiation_source 'fine-focus sealed tube'
_diffrn_radiation_type MoK\a
_diffrn_radiation_wavelength 0.71073
_diffrn_reflns_av_R_equivalents 0.0812
_diffrn_reflns_av_sigmaI/netI 0.0828
_diffrn_reflns_limit_h_max 12
_diffrn_reflns_limit_h_min -12
_diffrn_reflns_limit_k_max 16
_diffrn_reflns_limit_k_min -15
_diffrn_reflns_limit_l_max 27
_diffrn_reflns_limit_l_min -25
_diffrn_reflns_number 15232
_diffrn_reflns_theta_full 26.48
_diffrn_reflns_theta_max 26.48
_diffrn_reflns_theta_min 1.64
_exptl_absorpt_coefficient_mu 7.057
_exptl_crystal_density_diffrn 2.101
_exptl_crystal_density_method 'not measured'
_exptl_crystal_F_000 1620
_refine_diff_density_max 8.679
_refine_diff_density_min -3.047
_refine_diff_density_rms 0.346
_refine_ls_extinction_method none
_refine_ls_goodness_of_fit_ref 1.037
_refine_ls_hydrogen_treatment mixed
_refine_ls_matrix_type full
_refine_ls_number_parameters 832
_refine_ls_number_reflns 10807
_refine_ls_number_restraints 0
_refine_ls_restrained_S_all 1.037
_refine_ls_R_factor_all 0.0906
_refine_ls_R_factor_gt 0.0710
_refine_ls_shift/su_max 0.006
_refine_ls_shift/su_mean 0.000
_refine_ls_structure_factor_coef Fsqd
_refine_ls_weighting_details 'calc w=1/[\s^2^(Fo^2^)+(0.1544P)^2^+11.4219P] where P=(Fo^2^+2Fc^2^)/3'
_refine_ls_weighting_scheme calc
_refine_ls_wR_factor_gt 0.2083
_refine_ls_wR_factor_ref 0.2270
_reflns_number_gt 8180
_reflns_number_total 10807
_reflns_threshold_expression >2sigma(I)
_cod_data_source_file om060566hsi20060628_023344.cif
_cod_data_source_block rnc2
_cod_depositor_comments
;
The following automatic conversions were performed:
'_atom_site_symetry_multiplicity' tag replaced with
'_atom_site_symmetry_multiplicity'.

Automatic conversion script
Id: cif_correct_tags 1440 2010-10-19 06:21:57Z saulius 
;
_cod_original_cell_volume 2721.62(6)
_cod_database_code 4074344

loop_
_symmetry_equiv_pos_as_xyz
'x, y, z'
'-x, -y, -z'

loop_
_atom_site_label
_atom_site_type_symbol
_atom_site_fract_x
_atom_site_fract_y
_atom_site_fract_z
_atom_site_U_iso_or_equiv
_atom_site_adp_type
_atom_site_occupancy
_atom_site_symmetry_multiplicity
_atom_site_calc_flag
_atom_site_refinement_flags
Os1 Os 0.14559(5) 1.29140(4) 0.37030(2) 0.03214(17) Uani 1 1 d .
Os2 Os -0.14755(6) 1.38072(4) 0.39969(2) 0.03431(17) Uani 1 1 d .
Os3 Os -0.01584(6) 1.14824(4) 0.41144(2) 0.03566(18) Uani 1 1 d .
C100 C 0.3231(18) 1.1679(14) 0.3760(8) 0.053(4) Uani 1 1 d .
N1 N 0.4206(15) 1.0953(13) 0.3841(9) 0.080(5) Uani 1 1 d .
C101 C 0.542(2) 0.9929(17) 0.3851(14) 0.095(8) Uani 1 1 d .
H10A H 0.6082 1.0043 0.3551 0.113 Uiso 1 1 calc R
H10B H 0.5889 0.9793 0.4251 0.113 Uiso 1 1 calc R
C102 C 0.5108(14) 0.8995(9) 0.3735(7) 0.062(5) Uani 1 1 d G
C103 C 0.5252(16) 0.8168(11) 0.4202(6) 0.077(6) Uani 1 1 d G
H103 H 0.5577 0.8224 0.4589 0.092 Uiso 1 1 calc R
C104 C 0.4910(18) 0.7258(10) 0.4088(9) 0.099(8) Uani 1 1 d G
H104 H 0.5006 0.6705 0.4400 0.118 Uiso 1 1 calc R
C105 C 0.442(2) 0.7176(14) 0.3509(11) 0.159(19) Uani 1 1 d G
H105 H 0.4194 0.6567 0.3433 0.191 Uiso 1 1 calc R
C106 C 0.428(2) 0.8003(19) 0.3042(8) 0.164(19) Uani 1 1 d G
H106 H 0.3954 0.7948 0.2654 0.196 Uiso 1 1 calc R
C107 C 0.4622(19) 0.8913(15) 0.3156(6) 0.118(11) Uani 1 1 d G
H107 H 0.4526 0.9466 0.2843 0.141 Uiso 1 1 calc R
C200 C -0.1437(19) 1.5318(13) 0.3798(6) 0.047(4) Uani 1 1 d .
N2 N -0.1365(17) 1.6133(12) 0.3653(7) 0.059(4) Uani 1 1 d .
C201 C -0.131(2) 1.7209(14) 0.3407(10) 0.069(5) Uani 1 1 d .
H20A H -0.0879 1.7501 0.3711 0.083 Uiso 1 1 calc R
H20B H -0.2266 1.7695 0.3320 0.083 Uiso 1 1 calc R
C202 C -0.0485(14) 1.7136(11) 0.2830(6) 0.065(5) Uani 1 1 d G
C203 C 0.0980(15) 1.6742(14) 0.2865(7) 0.111(10) Uani 1 1 d G
H203 H 0.1449 1.6544 0.3245 0.134 Uiso 1 1 calc R
C204 C 0.1745(15) 1.6644(16) 0.2332(10) 0.127(12) Uani 1 1 d G
H204 H 0.2726 1.6380 0.2355 0.153 Uiso 1 1 calc R
C205 C 0.104(3) 1.6940(14) 0.1764(7) 0.119(13) Uani 1 1 d G
H205 H 0.1556 1.6874 0.1407 0.143 Uiso 1 1 calc R
C206 C -0.042(3) 1.7334(11) 0.1729(5) 0.097(10) Uani 1 1 d G
H206 H -0.0890 1.7532 0.1349 0.116 Uiso 1 1 calc R
C207 C -0.1186(15) 1.7432(10) 0.2262(8) 0.081(7) Uani 1 1 d G
H207 H -0.2167 1.7696 0.2239 0.097 Uiso 1 1 calc R
C1A C 0.1731(17) 1.3372(14) 0.4469(7) 0.046(4) Uani 1 1 d .
O1A O 0.1983(16) 1.3642(12) 0.4923(6) 0.074(4) Uani 1 1 d .
C1B C 0.2408(16) 1.3906(17) 0.3333(9) 0.058(5) Uani 1 1 d .
O1B O 0.2983(15) 1.4439(12) 0.3153(7) 0.076(4) Uani 1 1 d .
C2A C -0.1103(18) 1.3713(14) 0.4854(7) 0.049(4) Uani 1 1 d .
O2A O -0.1001(17) 1.3687(13) 0.5374(6) 0.083(4) Uani 1 1 d .
C2B C -0.3425(17) 1.4207(15) 0.4148(8) 0.051(4) Uani 1 1 d .
O2B O -0.4615(14) 1.4436(14) 0.4240(6) 0.080(4) Uani 1 1 d .
C3A C 0.0975(19) 1.1406(14) 0.4826(7) 0.053(4) Uani 1 1 d .
O3A O 0.1661(18) 1.1293(13) 0.5271(6) 0.086(5) Uani 1 1 d .
C3B C -0.1887(18) 1.1529(15) 0.4503(7) 0.053(4) Uani 1 1 d .
O3B O -0.2907(17) 1.1508(14) 0.4680(7) 0.088(5) Uani 1 1 d .
C3C C 0.0556(19) 0.9981(14) 0.4082(7) 0.056(4) Uani 1 1 d .
O3C O 0.099(2) 0.9022(11) 0.4040(7) 0.097(5) Uani 1 1 d .
C1 C 0.0864(12) 1.2300(9) 0.2870(6) 0.027(3) Uani 1 1 d .
C2 C 0.0124(11) 1.3445(9) 0.2824(5) 0.024(2) Uani 1 1 d .
C3 C -0.1378(12) 1.3851(9) 0.2969(6) 0.029(3) Uani 1 1 d .
C4 C -0.2078(12) 1.3108(10) 0.3179(6) 0.029(3) Uani 1 1 d .
C5 C -0.1349(13) 1.1924(10) 0.3222(6) 0.030(3) Uani 1 1 d .
C6 C 0.0114(13) 1.1539(10) 0.3079(6) 0.032(3) Uani 1 1 d .
C7 C 0.0531(14) 1.0643(10) 0.2692(6) 0.033(3) Uani 1 1 d .
C8 C 0.1560(13) 1.0814(10) 0.2267(6) 0.029(3) Uani 1 1 d .
C9 C 0.1738(11) 1.1838(10) 0.2362(6) 0.028(3) Uani 1 1 d .
C10 C 0.1963(13) 1.2494(11) 0.1866(6) 0.032(3) Uani 1 1 d .
C11 C 0.1247(13) 1.3661(11) 0.1800(6) 0.032(3) Uani 1 1 d .
C12 C 0.0313(14) 1.4105(10) 0.2267(6) 0.031(3) Uani 1 1 d .
C13 C -0.0988(14) 1.4910(10) 0.2084(6) 0.032(3) Uani 1 1 d .
C14 C -0.2044(14) 1.4748(9) 0.2511(6) 0.031(3) Uani 1 1 d .
C15 C -0.3437(14) 1.4929(10) 0.2297(7) 0.037(3) Uani 1 1 d .
C16 C -0.4163(12) 1.4194(11) 0.2502(6) 0.034(3) Uani 1 1 d .
C17 C -0.3532(12) 1.3311(11) 0.2909(6) 0.031(3) Uani 1 1 d .
C18 C -0.3653(13) 1.2279(11) 0.2814(6) 0.034(3) Uani 1 1 d .
C19 C -0.2360(14) 1.1432(11) 0.2987(6) 0.034(3) Uani 1 1 d .
C20 C -0.1877(16) 1.0527(10) 0.2655(6) 0.037(3) Uani 1 1 d .
C21 C -0.0420(15) 1.0126(9) 0.2504(7) 0.039(3) Uani 1 1 d .
C22 C -0.0312(17) 0.9792(10) 0.1902(7) 0.042(3) Uani 1 1 d .
C23 C 0.0686(15) 0.9933(10) 0.1501(7) 0.039(3) Uani 1 1 d .
C24 C 0.1650(14) 1.0476(10) 0.1673(7) 0.040(3) Uani 1 1 d .
C25 C 0.1887(13) 1.1145(11) 0.1163(6) 0.036(3) Uani 1 1 d .
C26 C 0.2062(13) 1.2130(12) 0.1253(6) 0.035(3) Uani 1 1 d .
C27 C 0.1379(14) 1.3075(13) 0.0830(7) 0.042(3) Uani 1 1 d .
C28 C 0.0857(14) 1.4018(11) 0.1183(6) 0.032(3) Uani 1 1 d .
C29 C -0.0386(16) 1.4812(11) 0.1007(6) 0.038(3) Uani 1 1 d .
C30 C -0.1316(16) 1.5262(10) 0.1483(7) 0.042(3) Uani 1 1 d .
C31 C -0.2760(17) 1.5468(10) 0.1257(7) 0.045(4) Uani 1 1 d .
C32 C -0.3797(16) 1.5302(10) 0.1656(6) 0.041(3) Uani 1 1 d .
C33 C -0.4771(15) 1.4787(11) 0.1482(7) 0.045(4) Uani 1 1 d .
C34 C -0.4996(13) 1.4096(12) 0.1984(6) 0.041(3) Uani 1 1 d .
C35 C -0.5160(14) 1.3091(14) 0.1900(8) 0.048(4) Uani 1 1 d .
C36 C -0.4508(12) 1.2178(12) 0.2316(7) 0.037(3) Uani 1 1 d .
C37 C -0.4051(16) 1.1274(14) 0.1989(7) 0.046(4) Uani 1 1 d .
C38 C -0.2719(16) 1.0446(12) 0.2151(7) 0.043(3) Uani 1 1 d .
C39 C -0.1767(19) 0.9974(11) 0.1679(8) 0.050(4) Uani 1 1 d .
C40 C -0.2098(18) 1.0322(12) 0.1045(7) 0.049(4) Uani 1 1 d .
C41 C -0.1080(16) 1.0530(11) 0.0632(7) 0.040(3) Uani 1 1 d .
C42 C 0.0315(16) 1.0304(12) 0.0864(7) 0.045(4) Uani 1 1 d .
C43 C 0.1071(15) 1.1056(12) 0.0658(7) 0.041(3) Uani 1 1 d .
C44 C 0.0360(17) 1.1970(14) 0.0242(7) 0.046(4) Uani 1 1 d .
C45 C 0.0560(16) 1.2992(12) 0.0322(6) 0.042(3) Uani 1 1 d .
C46 C -0.0745(16) 1.3812(13) 0.0160(6) 0.040(3) Uani 1 1 d .
C47 C -0.1254(18) 1.4728(12) 0.0494(6) 0.044(3) Uani 1 1 d .
C48 C -0.2719(17) 1.5130(10) 0.0648(7) 0.042(3) Uani 1 1 d .
C49 C -0.3630(15) 1.4641(13) 0.0462(7) 0.043(3) Uani 1 1 d .
C50 C -0.4674(15) 1.4465(13) 0.0890(7) 0.051(4) Uani 1 1 d .
C51 C -0.4870(14) 1.3410(13) 0.0785(7) 0.043(3) Uani 1 1 d .
C52 C -0.5084(14) 1.2758(14) 0.1288(7) 0.046(4) Uani 1 1 d .
C53 C -0.4374(15) 1.1607(13) 0.1333(8) 0.045(4) Uani 1 1 d .
C54 C -0.3471(15) 1.1190(12) 0.0897(7) 0.042(3) Uani 1 1 d .
C55 C -0.1706(15) 1.1430(12) 0.0225(6) 0.038(3) Uani 1 1 d .
C56 C -0.1008(14) 1.2147(12) 0.0032(6) 0.037(3) Uani 1 1 d .
C57 C -0.1729(18) 1.3308(14) -0.0018(7) 0.049(4) Uani 1 1 d .
C58 C -0.3121(16) 1.3697(12) 0.0119(6) 0.043(3) Uani 1 1 d .
C59 C -0.3939(16) 1.2950(14) 0.0321(7) 0.045(4) Uani 1 1 d .
C60 C -0.3204(17) 1.1849(13) 0.0367(7) 0.046(4) Uani 1 1 d .

loop_
_atom_site_aniso_label
_atom_site_aniso_U_11
_atom_site_aniso_U_22
_atom_site_aniso_U_33
_atom_site_aniso_U_23
_atom_site_aniso_U_13
_atom_site_aniso_U_12
Os1 0.0331(3) 0.0331(3) 0.0275(3) -0.0016(2) -0.0074(2) -0.0073(2)
Os2 0.0388(3) 0.0343(3) 0.0247(3) -0.0040(2) 0.0003(2) -0.0043(2)
Os3 0.0431(3) 0.0336(3) 0.0244(3) 0.0092(2) -0.0044(2) -0.0077(2)
C100 0.055(10) 0.051(9) 0.042(9) -0.005(7) 0.002(7) 0.000(8)
N1 0.037(7) 0.052(9) 0.123(16) 0.026(9) -0.019(9) 0.015(7)
C101 0.042(10) 0.057(12) 0.16(3) 0.025(14) 0.003(13) 0.008(9)
C102 0.050(10) 0.046(10) 0.069(12) 0.009(9) 0.011(9) 0.009(8)
C103 0.081(14) 0.061(12) 0.084(15) -0.002(11) 0.012(12) -0.018(11)
C104 0.088(17) 0.063(14) 0.13(2) 0.013(15) 0.010(16) -0.005(12)
C105 0.11(2) 0.10(2) 0.25(5) -0.08(3) -0.09(3) 0.012(18)
C106 0.22(4) 0.09(2) 0.14(3) 0.00(2) -0.12(3) -0.01(3)
C107 0.094(19) 0.13(3) 0.087(19) 0.034(18) -0.013(15) 0.009(17)
C200 0.081(12) 0.039(8) 0.021(7) -0.006(6) 0.005(7) -0.019(8)
N2 0.083(11) 0.042(8) 0.051(9) -0.008(7) -0.009(7) -0.019(7)
C201 0.084(13) 0.031(8) 0.095(16) -0.012(9) 0.012(12) -0.019(9)
C202 0.086(14) 0.036(9) 0.074(13) -0.012(9) 0.009(11) -0.020(9)
C203 0.086(17) 0.15(3) 0.061(15) -0.010(16) 0.003(12) 0.016(16)
C204 0.12(2) 0.15(3) 0.11(2) -0.04(2) 0.07(2) -0.04(2)
C205 0.18(3) 0.075(18) 0.12(3) -0.049(18) 0.09(3) -0.07(2)
C206 0.21(3) 0.032(10) 0.056(13) 0.006(9) 0.001(16) -0.054(15)
C207 0.128(19) 0.033(9) 0.080(15) 0.006(9) -0.040(14) -0.025(11)
C1A 0.052(9) 0.060(10) 0.029(7) -0.009(7) -0.011(6) -0.019(7)
O1A 0.098(10) 0.093(11) 0.040(7) -0.019(7) -0.003(7) -0.039(9)
C1B 0.033(8) 0.081(13) 0.059(11) -0.019(10) -0.010(7) -0.013(8)
O1B 0.077(9) 0.083(10) 0.093(11) -0.006(8) 0.023(8) -0.062(9)
C2A 0.059(10) 0.053(9) 0.029(8) -0.008(7) 0.001(7) -0.010(8)
O2A 0.096(11) 0.102(12) 0.040(7) -0.019(7) -0.006(7) -0.014(9)
C2B 0.048(9) 0.062(10) 0.043(9) -0.009(8) 0.010(7) -0.016(8)
O2B 0.052(8) 0.124(13) 0.062(9) -0.024(9) 0.014(6) -0.020(8)
C3A 0.068(10) 0.049(9) 0.038(8) 0.025(7) -0.018(7) -0.022(8)
O3A 0.125(13) 0.093(11) 0.042(7) 0.019(7) -0.038(8) -0.044(10)
C3B 0.053(10) 0.064(11) 0.037(8) 0.009(8) 0.010(7) -0.016(8)
O3B 0.081(10) 0.109(13) 0.061(9) 0.014(8) 0.019(8) -0.021(9)
C3C 0.068(11) 0.052(10) 0.034(8) 0.013(7) 0.002(7) -0.006(8)
O3C 0.156(16) 0.039(7) 0.075(10) 0.011(7) 0.018(10) -0.009(8)
C1 0.020(5) 0.023(6) 0.033(7) 0.006(5) -0.011(5) -0.002(4)
C2 0.017(5) 0.023(6) 0.028(6) -0.009(5) -0.010(4) 0.000(4)
C3 0.025(6) 0.020(6) 0.040(7) -0.001(5) 0.002(5) -0.004(5)
C4 0.026(6) 0.026(6) 0.028(6) 0.000(5) 0.002(5) 0.000(5)
C5 0.034(6) 0.024(6) 0.025(6) 0.001(5) -0.004(5) -0.002(5)
C6 0.033(6) 0.029(6) 0.028(6) 0.013(5) -0.004(5) -0.006(5)
C7 0.043(7) 0.020(6) 0.027(6) 0.007(5) -0.007(5) -0.001(5)
C8 0.028(6) 0.026(6) 0.026(6) 0.003(5) -0.009(5) 0.002(5)
C9 0.011(5) 0.035(6) 0.032(6) -0.006(5) -0.010(4) 0.001(4)
C10 0.025(6) 0.049(8) 0.026(6) -0.004(6) -0.002(5) -0.017(5)
C11 0.030(6) 0.034(7) 0.038(7) 0.001(6) 0.002(5) -0.022(5)
C12 0.040(7) 0.027(6) 0.032(7) -0.006(5) 0.001(5) -0.018(5)
C13 0.043(7) 0.027(6) 0.029(6) -0.003(5) 0.003(5) -0.017(5)
C14 0.037(7) 0.017(5) 0.035(7) -0.004(5) -0.005(5) -0.001(5)
C15 0.035(7) 0.023(6) 0.043(8) -0.005(6) 0.004(6) 0.008(5)
C16 0.019(6) 0.044(8) 0.037(7) -0.012(6) 0.005(5) -0.006(5)
C17 0.016(5) 0.036(7) 0.034(7) 0.003(5) 0.007(5) 0.000(5)
C18 0.033(7) 0.034(7) 0.039(7) -0.010(6) 0.010(5) -0.016(5)
C19 0.039(7) 0.037(7) 0.026(6) 0.013(5) -0.005(5) -0.018(6)
C20 0.063(9) 0.027(6) 0.028(7) 0.008(5) -0.009(6) -0.026(6)
C21 0.050(8) 0.012(5) 0.047(8) 0.015(5) -0.008(6) -0.005(5)
C22 0.064(9) 0.016(6) 0.042(8) -0.002(6) -0.013(7) -0.009(6)
C23 0.041(7) 0.021(6) 0.043(8) -0.012(6) 0.003(6) 0.010(5)
C24 0.030(6) 0.024(6) 0.050(8) -0.011(6) 0.005(6) 0.015(5)
C25 0.026(6) 0.040(7) 0.035(7) -0.014(6) 0.009(5) 0.002(5)
C26 0.022(6) 0.049(8) 0.034(7) -0.006(6) 0.009(5) -0.009(5)
C27 0.033(7) 0.056(9) 0.034(7) 0.006(7) 0.006(6) -0.014(6)
C28 0.037(7) 0.043(7) 0.027(6) -0.005(6) 0.012(5) -0.026(6)
C29 0.061(9) 0.029(7) 0.027(7) 0.008(5) -0.001(6) -0.021(6)
C30 0.059(9) 0.017(6) 0.045(8) 0.008(6) 0.006(7) -0.009(6)
C31 0.064(9) 0.018(6) 0.038(8) 0.014(6) -0.014(7) 0.002(6)
C32 0.056(9) 0.018(6) 0.031(7) 0.007(5) -0.015(6) 0.011(6)
C33 0.035(7) 0.030(7) 0.054(9) 0.011(7) -0.018(7) 0.009(6)
C34 0.025(6) 0.050(8) 0.034(7) 0.003(6) -0.003(5) 0.004(6)
C35 0.025(7) 0.063(10) 0.057(10) -0.005(8) 0.002(6) -0.017(7)
C36 0.019(6) 0.052(8) 0.043(8) -0.004(7) 0.006(5) -0.017(6)
C37 0.042(8) 0.065(10) 0.044(8) 0.008(8) -0.010(7) -0.038(8)
C38 0.046(8) 0.034(7) 0.057(9) 0.005(7) 0.005(7) -0.028(6)
C39 0.078(11) 0.023(7) 0.058(10) -0.008(7) -0.004(8) -0.028(7)
C40 0.067(10) 0.038(8) 0.048(9) -0.008(7) -0.014(8) -0.026(7)
C41 0.058(9) 0.033(7) 0.034(7) -0.017(6) 0.000(6) -0.018(6)
C42 0.045(8) 0.042(8) 0.051(9) -0.032(7) 0.019(7) -0.011(6)
C43 0.045(8) 0.038(8) 0.039(8) -0.015(6) 0.011(6) -0.009(6)
C44 0.052(9) 0.062(10) 0.032(8) -0.006(7) 0.011(6) -0.027(8)
C45 0.054(9) 0.046(8) 0.029(7) -0.014(6) 0.020(6) -0.019(7)
C46 0.052(8) 0.055(9) 0.017(6) 0.008(6) 0.002(6) -0.024(7)
C47 0.072(10) 0.039(8) 0.023(7) 0.016(6) -0.006(6) -0.027(7)
C48 0.065(10) 0.022(6) 0.034(7) 0.008(5) -0.002(7) -0.011(6)
C49 0.039(7) 0.049(9) 0.037(8) 0.008(7) -0.016(6) -0.013(6)
C50 0.031(7) 0.056(10) 0.047(9) 0.008(7) -0.018(6) 0.008(6)
C51 0.029(7) 0.060(10) 0.035(8) -0.007(7) -0.006(6) -0.006(6)
C52 0.030(7) 0.076(11) 0.038(8) 0.008(7) -0.016(6) -0.031(7)
C53 0.040(8) 0.045(8) 0.058(10) -0.006(7) -0.009(7) -0.028(7)
C54 0.042(8) 0.050(9) 0.044(8) -0.019(7) -0.003(6) -0.026(7)
C55 0.047(8) 0.043(8) 0.028(7) -0.010(6) -0.003(6) -0.018(6)
C56 0.040(7) 0.043(8) 0.026(6) -0.012(6) 0.002(5) -0.008(6)
C57 0.066(10) 0.059(10) 0.028(7) 0.012(7) -0.020(7) -0.033(8)
C58 0.046(8) 0.044(8) 0.027(7) 0.009(6) -0.016(6) -0.002(6)
C59 0.043(8) 0.060(10) 0.035(8) -0.006(7) -0.014(6) -0.020(7)
C60 0.059(9) 0.046(8) 0.042(8) -0.008(7) -0.015(7) -0.027(7)

loop_
_atom_type_symbol
_atom_type_description
_atom_type_scat_dispersion_real
_atom_type_scat_dispersion_imag
_atom_type_scat_source
C C 0.0033 0.0016 'International Tables Vol C Tables 4.2.6.8 and 6.1.1.4'
H H 0.0000 0.0000 'International Tables Vol C Tables 4.2.6.8 and 6.1.1.4'
N N 0.0061 0.0033 'International Tables Vol C Tables 4.2.6.8 and 6.1.1.4'
O O 0.0106 0.0060 'International Tables Vol C Tables 4.2.6.8 and 6.1.1.4'
Os Os -1.2165 7.6030 'International Tables Vol C Tables 4.2.6.8 and 6.1.1.4'

loop_
_geom_angle_atom_site_label_1
_geom_angle_atom_site_label_2
_geom_angle_atom_site_label_3
_geom_angle
C1A Os1 C1B 87.6(7)
C1A Os1 C100 95.1(7)
C1B Os1 C100 92.1(7)
C1A Os1 C1 171.1(6)
C1B Os1 C1 100.6(6)
C100 Os1 C1 88.0(6)
C1A Os1 C2 142.3(6)
C1B Os1 C2 82.8(6)
C100 Os1 C2 121.5(5)
C1 Os1 C2 37.5(4)
C1A Os1 Os2 82.2(5)
C1B Os1 Os2 117.9(5)
C100 Os1 Os2 149.6(5)
C1 Os1 Os2 90.9(3)
C2 Os1 Os2 70.7(3)
C1A Os1 Os3 98.3(5)
C1B Os1 Os3 173.1(5)
C100 Os1 Os3 90.9(5)
C1 Os1 Os3 73.3(3)
C2 Os1 Os3 90.3(3)
Os2 Os1 Os3 59.869(19)
C2B Os2 C2A 89.2(7)
C2B Os2 C200 95.5(7)
C2A Os2 C200 96.7(7)
C2B Os2 C3 104.0(6)
C2A Os2 C3 166.8(6)
C200 Os2 C3 80.8(5)
C2B Os2 C4 83.9(6)
C2A Os2 C4 150.0(6)
C200 Os2 C4 113.0(5)
C3 Os2 C4 36.5(4)
C2B Os2 Os1 171.6(5)
C2A Os2 Os1 94.4(5)
C200 Os2 Os1 91.7(5)
C3 Os2 Os1 72.8(3)
C4 Os2 Os1 89.2(3)
C2B Os2 Os3 112.0(6)
C2A Os2 Os3 86.1(5)
C200 Os2 Os3 152.4(5)
C3 Os2 Os3 90.2(3)
C4 Os2 Os3 69.8(3)
Os1 Os2 Os3 60.748(18)
C3C Os3 C3A 92.3(7)
C3C Os3 C3B 97.6(8)
C3A Os3 C3B 98.8(7)
C3C Os3 C5 98.3(6)
C3A Os3 C5 166.4(6)
C3B Os3 C5 88.3(6)
C3C Os3 C6 83.5(6)
C3A Os3 C6 137.3(6)
C3B Os3 C6 123.9(6)
C5 Os3 C6 37.0(4)
C3C Os3 Os2 171.7(5)
C3A Os3 Os2 96.1(5)
C3B Os3 Os2 81.9(6)
C5 Os3 Os2 73.4(3)
C6 Os3 Os2 89.9(3)
C3C Os3 Os1 122.1(6)
C3A Os3 Os1 77.9(5)
C3B Os3 Os1 140.1(6)
C5 Os3 Os1 89.2(3)
C6 Os3 Os1 69.0(3)
Os2 Os3 Os1 59.383(18)
N1 C100 Os1 174.2(18)
C100 N1 C101 170(2)
C102 C101 N1 117.2(17)
C103 C102 C107 120.0
C103 C102 C101 120.2(16)
C107 C102 C101 119.7(16)
C102 C103 C104 120.0
C103 C104 C105 120.0
C106 C105 C104 120.0
C105 C106 C107 120.0
C106 C107 C102 120.0
N2 C200 Os2 175.3(15)
C200 N2 C201 174.9(18)
N2 C201 C202 110.8(13)
C203 C202 C207 120.0
C203 C202 C201 120.0(14)
C207 C202 C201 120.0(14)
C204 C203 C202 120.0
C203 C204 C205 120.0
C204 C205 C206 120.0
C205 C206 C207 120.0
C206 C207 C202 120.0
O1A C1A Os1 175.7(15)
O1B C1B Os1 176.3(17)
O2A C2A Os2 174.1(16)
O2B C2B Os2 179.0(17)
O3A C3A Os3 175.6(15)
O3B C3B Os3 173.1(18)
O3C C3C Os3 177.6(16)
C2 C1 C6 119.4(11)
C2 C1 C9 119.4(11)
C6 C1 C9 106.3(10)
C2 C1 Os1 72.9(7)
C6 C1 Os1 106.8(9)
C9 C1 Os1 129.9(8)
C1 C2 C3 120.4(11)
C1 C2 C12 117.6(11)
C3 C2 C12 106.8(10)
C1 C2 Os1 69.7(6)
C3 C2 Os1 109.8(8)
C12 C2 Os1 129.7(8)
C4 C3 C14 120.8(11)
C4 C3 C2 119.3(10)
C14 C3 C2 106.8(11)
C4 C3 Os2 72.1(8)
C14 C3 Os2 128.3(9)
C2 C3 Os2 106.7(8)
C3 C4 C5 121.4(11)
C3 C4 C17 116.4(11)
C5 C4 C17 107.0(11)
C3 C4 Os2 71.4(7)
C5 C4 Os2 110.4(8)
C17 C4 Os2 127.8(8)
C6 C5 C19 120.8(11)
C6 C5 C4 118.7(11)
C19 C5 C4 107.0(10)
C6 C5 Os3 73.8(7)
C19 C5 Os3 127.5(9)
C4 C5 Os3 106.3(8)
C5 C6 C1 120.6(11)
C5 C6 C7 116.2(12)
C1 C6 C7 107.7(11)
C5 C6 Os3 69.1(7)
C1 C6 Os3 110.8(9)
C7 C6 Os3 129.0(8)
C21 C7 C8 118.8(12)
C21 C7 C6 122.8(12)
C8 C7 C6 108.8(11)
C24 C8 C7 121.9(12)
C24 C8 C9 120.0(12)
C7 C8 C9 107.5(11)
C10 C9 C8 119.8(11)
C10 C9 C1 121.1(11)
C8 C9 C1 109.6(11)
C9 C10 C11 121.5(11)
C9 C10 C26 119.6(12)
C11 C10 C26 107.5(11)
C28 C11 C12 119.7(12)
C28 C11 C10 109.6(12)
C12 C11 C10 117.7(11)
C13 C12 C11 117.9(12)
C13 C12 C2 109.7(11)
C11 C12 C2 122.4(11)
C30 C13 C12 121.0(12)
C30 C13 C14 121.8(13)
C12 C13 C14 107.1(11)
C15 C14 C3 120.2(12)
C15 C14 C13 119.9(12)
C3 C14 C13 109.5(11)
C14 C15 C16 120.0(12)
C14 C15 C32 118.7(13)
C16 C15 C32 109.5(13)
C17 C16 C15 120.9(11)
C17 C16 C34 120.0(13)
C15 C16 C34 107.2(13)
C16 C17 C18 120.2(12)
C16 C17 C4 121.5(11)
C18 C17 C4 107.0(11)
C36 C18 C19 119.6(12)
C36 C18 C17 120.3(13)
C19 C18 C17 110.7(11)
C20 C19 C18 121.1(12)
C20 C19 C5 120.2(12)
C18 C19 C5 108.2(11)
C19 C20 C38 118.8(13)
C19 C20 C21 120.1(12)
C38 C20 C21 108.8(13)
C7 C21 C22 118.4(13)
C7 C21 C20 119.7(12)
C22 C21 C20 109.5(13)
C23 C22 C21 123.0(13)
C23 C22 C39 120.1(14)
C21 C22 C39 106.3(14)
C22 C23 C42 120.8(13)
C22 C23 C24 120.0(13)
C42 C23 C24 105.6(13)
C8 C24 C25 120.4(13)
C8 C24 C23 117.9(13)
C25 C24 C23 110.2(13)
C26 C25 C43 120.6(13)
C26 C25 C24 119.7(12)
C43 C25 C24 108.1(13)
C25 C26 C27 119.6(13)
C25 C26 C10 120.5(12)
C27 C26 C10 106.7(12)
C45 C27 C26 120.1(14)
C45 C27 C28 119.2(13)
C26 C27 C28 108.6(12)
C29 C28 C11 122.3(12)
C29 C28 C27 119.8(12)
C11 C28 C27 107.5(12)
C28 C29 C30 117.4(12)
C28 C29 C47 121.6(13)
C30 C29 C47 107.8(13)
C13 C30 C29 121.6(13)
C13 C30 C31 118.9(13)
C29 C30 C31 107.4(13)
C32 C31 C48 118.5(14)
C32 C31 C30 120.6(12)
C48 C31 C30 108.9(14)
C31 C32 C33 122.1(13)
C31 C32 C15 120.0(13)
C33 C32 C15 105.8(13)
C50 C33 C34 120.1(15)
C50 C33 C32 117.0(15)
C34 C33 C32 110.3(13)
C35 C34 C33 121.4(14)
C35 C34 C16 120.2(13)
C33 C34 C16 107.2(13)
C36 C35 C34 120.1(14)
C36 C35 C52 108.7(14)
C34 C35 C52 119.0(15)
C37 C36 C35 108.5(13)
C37 C36 C18 119.7(13)
C35 C36 C18 119.2(13)
C36 C37 C38 120.2(13)
C36 C37 C53 109.5(14)
C38 C37 C53 116.8(15)
C20 C38 C37 120.4(14)
C20 C38 C39 107.5(13)
C37 C38 C39 120.7(15)
C40 C39 C38 121.5(16)
C40 C39 C22 117.9(15)
C38 C39 C22 107.9(13)
C39 C40 C41 122.1(15)
C39 C40 C54 116.3(15)
C41 C40 C54 107.7(14)
C55 C41 C42 121.1(14)
C55 C41 C40 110.5(14)
C42 C41 C40 117.7(14)
C41 C42 C23 121.3(14)
C41 C42 C43 117.7(15)
C23 C42 C43 108.6(13)
C25 C43 C44 121.4(13)
C25 C43 C42 107.5(14)
C44 C43 C42 118.2(14)
C56 C44 C43 121.3(14)
C56 C44 C45 109.6(15)
C43 C44 C45 118.5(14)
C27 C45 C46 119.8(13)
C27 C45 C44 119.7(15)
C46 C45 C44 107.0(14)
C45 C46 C47 121.5(13)
C45 C46 C57 108.2(14)
C47 C46 C57 118.0(15)
C46 C47 C48 120.9(13)
C46 C47 C29 118.0(14)
C48 C47 C29 109.0(13)
C49 C48 C47 119.6(13)
C49 C48 C31 121.5(15)
C47 C48 C31 106.9(13)
C48 C49 C50 118.5(14)
C48 C49 C58 120.1(14)
C50 C49 C58 108.3(14)
C33 C50 C49 122.5(15)
C33 C50 C51 119.7(15)
C49 C50 C51 107.6(13)
C52 C51 C59 120.2(15)
C52 C51 C50 118.5(14)
C59 C51 C50 108.2(13)
C51 C52 C53 119.7(15)
C51 C52 C35 121.4(15)
C53 C52 C35 107.8(13)
C54 C53 C52 119.2(15)
C54 C53 C37 122.5(15)
C52 C53 C37 105.4(13)
C53 C54 C60 122.7(15)
C53 C54 C40 122.3(15)
C60 C54 C40 105.0(13)
C56 C55 C41 121.6(13)
C56 C55 C60 119.0(13)
C41 C55 C60 108.0(13)
C55 C56 C44 120.0(14)
C55 C56 C57 120.9(13)
C44 C56 C57 107.3(13)
C58 C57 C46 121.3(16)
C58 C57 C56 120.0(14)
C46 C57 C56 107.9(14)
C57 C58 C49 120.2(14)
C57 C58 C59 121.3(14)
C49 C58 C59 107.4(13)
C60 C59 C51 121.0(15)
C60 C59 C58 116.8(14)
C51 C59 C58 108.5(13)
C59 C60 C54 117.1(15)
C59 C60 C55 122.0(14)
C54 C60 C55 108.7(13)

loop_
_geom_bond_atom_site_label_1
_geom_bond_atom_site_label_2
_geom_bond_distance
Os1 C1A 1.891(14)
Os1 C1B 1.96(2)
Os1 C100 1.981(16)
Os1 C1 2.224(12)
Os1 C2 2.266(11)
Os1 Os2 2.8871(7)
Os1 Os3 2.9270(8)
Os2 C2B 1.888(16)
Os2 C2A 1.903(15)
Os2 C200 2.004(16)
Os2 C3 2.253(13)
Os2 C4 2.262(13)
Os2 Os3 2.9016(7)
Os3 C3C 1.881(18)
Os3 C3A 1.909(15)
Os3 C3B 1.913(17)
Os3 C5 2.222(12)
Os3 C6 2.284(13)
C100 N1 1.13(2)
N1 C101 1.49(2)
C101 C102 1.40(3)
C102 C103 1.3900
C102 C107 1.3900
C103 C104 1.3900
C104 C105 1.3900
C105 C106 1.3900
C106 C107 1.3900
C200 N2 1.11(2)
N2 C201 1.48(2)
C201 C202 1.51(2)
C202 C203 1.3900
C202 C207 1.3900
C203 C204 1.3900
C204 C205 1.3900
C205 C206 1.3900
C206 C207 1.3900
C1A O1A 1.144(17)
C1B O1B 1.09(2)
C2A O2A 1.142(19)
C2B O2B 1.15(2)
C3A O3A 1.164(19)
C3B O3B 1.10(2)
C3C O3C 1.21(2)
C1 C2 1.443(15)
C1 C6 1.471(17)
C1 C9 1.472(17)
C2 C3 1.471(16)
C2 C12 1.476(18)
C3 C4 1.415(18)
C3 C14 1.455(17)
C4 C5 1.487(16)
C4 C17 1.506(17)
C5 C6 1.432(18)
C5 C19 1.482(18)
C6 C7 1.472(18)
C7 C21 1.418(19)
C7 C8 1.443(19)
C8 C24 1.411(19)
C8 C9 1.449(18)
C9 C10 1.383(18)
C10 C11 1.464(19)
C10 C26 1.466(18)
C11 C28 1.403(18)
C11 C12 1.424(18)
C12 C13 1.419(18)
C13 C30 1.359(19)
C13 C14 1.461(19)
C14 C15 1.410(19)
C15 C16 1.42(2)
C15 C32 1.451(19)
C16 C17 1.369(19)
C16 C34 1.451(19)
C17 C18 1.436(18)
C18 C36 1.433(19)
C18 C19 1.434(19)
C19 C20 1.41(2)
C20 C38 1.42(2)
C20 C21 1.43(2)
C21 C22 1.43(2)
C22 C23 1.37(2)
C22 C39 1.47(2)
C23 C42 1.44(2)
C23 C24 1.44(2)
C24 C25 1.42(2)
C25 C26 1.39(2)
C25 C43 1.42(2)
C26 C27 1.45(2)
C27 C45 1.42(2)
C27 C28 1.48(2)
C28 C29 1.37(2)
C29 C30 1.44(2)
C29 C47 1.46(2)
C30 C31 1.46(2)
C31 C32 1.41(2)
C31 C48 1.45(2)
C32 C33 1.43(2)
C33 C50 1.40(2)
C33 C34 1.42(2)
C34 C35 1.41(2)
C35 C36 1.41(2)
C35 C52 1.45(2)
C36 C37 1.40(2)
C37 C38 1.44(2)
C37 C53 1.47(2)
C38 C39 1.45(2)
C39 C40 1.43(2)
C40 C41 1.43(2)
C40 C54 1.49(2)
C41 C55 1.38(2)
C41 C42 1.42(2)
C42 C43 1.46(2)
C43 C44 1.42(2)
C44 C56 1.39(2)
C44 C45 1.45(2)
C45 C46 1.42(2)
C46 C47 1.42(2)
C46 C57 1.43(2)
C47 C48 1.44(2)
C48 C49 1.36(2)
C49 C50 1.46(2)
C49 C58 1.46(2)
C50 C51 1.50(2)
C51 C52 1.39(2)
C51 C59 1.42(2)
C52 C53 1.44(2)
C53 C54 1.35(2)
C54 C60 1.46(2)
C55 C56 1.38(2)
C55 C60 1.47(2)
C56 C57 1.46(2)
C57 C58 1.37(2)
C58 C59 1.50(2)
C59 C60 1.39(2)
